data_7160608
loop_
_publ_author_name
'Liang, Xing-An'
'Chen, Qi-An'
'Wu, Weiying'
'Li, Yuzhen'
'Cheng, Yani'
'Huang, Mingyan'
'Mo, Shihua'

_publ_section_title
;
 Electrochemical amidochlorination between low-cost styrenes and amides.
;
_journal_issue 27
_journal_name_full 'Organic &amp; biomolecular chemistry'
_journal_page_first 6610
_journal_page_last 6615
_journal_paper_doi 10.1039/d5ob00874c
_journal_volume 23
_journal_year 2025
_chemical_formula_moiety 'C15 H13 Cl F N O'
_chemical_formula_sum 'C15 H13 Cl F N O'
_chemical_formula_weight 277.71
_space_group_crystal_system triclinic
_space_group_IT_number 2
_space_group_name_Hall '-P 1'
_space_group_name_H-M_alt 'P -1'
_atom_sites_solution_hydrogens geom
_atom_sites_solution_primary dual
_audit_creation_date 2020-06-23
_audit_creation_method
;
Olex2 1.2
(compiled 2018.05.29 svn.r3508 for OlexSys, GUI svn.r5506)
;
_audit_update_record
;
2025-02-09 deposited with the CCDC.	2025-06-25 downloaded from the CCDC.
;
_cell_angle_alpha 80.540(3)
_cell_angle_beta 87.394(3)
_cell_angle_gamma 81.359(2)
_cell_formula_units_Z 2
_cell_length_a 5.1084(2)
_cell_length_b 10.9354(3)
_cell_length_c 12.2655(4)
_cell_measurement_reflns_used 4430
_cell_measurement_temperature 249.99(10)
_cell_measurement_theta_max 70.7110
_cell_measurement_theta_min 3.6270
_cell_volume 668.04(4)
_computing_cell_refinement 'CrysAlisPro 1.171.39.46 (Rigaku Oxford Diffraction, 2018)'
_computing_data_collection 'CrysAlisPro 1.171.39.46 (Rigaku Oxford Diffraction, 2018)'
_computing_data_reduction 'CrysAlisPro 1.171.39.46 (Rigaku Oxford Diffraction, 2018)'
_computing_molecular_graphics 'Olex2 (Dolomanov et al., 2009)'
_computing_publication_material 'Olex2 (Dolomanov et al., 2009)'
_computing_structure_refinement 'ShelXL (Sheldrick, 2015)'
_computing_structure_solution 'ShelXT (Sheldrick, 2015)'
_diffrn_ambient_environment N~2~
_diffrn_ambient_temperature 249.99(10)
_diffrn_detector 'Hybrid Pixel Counting (HPC) detector'
_diffrn_detector_area_resol_mean 28.5714
_diffrn_detector_type 'Rigaku HyPix-6000HE'
_diffrn_measured_fraction_theta_full 0.994
_diffrn_measured_fraction_theta_max 0.994
_diffrn_measurement_details
;
List of Runs (angles in degrees, time in seconds):

  # Type    Start    End  Width  t~exp~   \w     \q     \k     \f   Frames
#--------------------------------------------------------------------------
  1  \w    -82.00  43.00   0.50    0.50    --    5.00 -38.00-150.00  250
  2  \w    -46.00 -20.00   0.50    0.50    --  -47.30 -57.00 -30.00   52
  3  \w    -84.00  37.00   0.50    0.50    --  -47.30  38.00  90.00  242
  4  \w   -117.00 -83.00   0.50    0.50    --  -47.30 -57.00 -30.00   68
  5  \w    -66.00  -8.00   0.50    0.50    --  -47.30 -75.00-180.00  116
  6  \w   -120.00 -82.00   0.50    0.50    --  -47.30 -75.00-180.00   76
  7  \w    -90.00  -9.00   0.50    0.50    --  -47.30 -75.00  30.00  162
  8  \w    -60.00 -29.00   0.50    0.50    --  -68.00 -75.00 -37.76   62
  9  \w    -64.00 -38.00   0.50    0.71    --  -76.00 -75.00 121.76   52
 10  \w    -71.00 -40.00   0.50    0.71    --  -76.00 -72.00  51.68   62
 11  \w    -66.00 -37.00   0.50    0.71    --  -76.00 -75.00 151.99   58
 12  \w    -69.00 -43.00   0.50    0.71    --  -80.00 -70.00  77.75   52
 13  \w    -73.00 -42.00   0.50    0.71    --  -80.00 -74.00 -73.36   62
 14  \w   -130.00-104.00   0.50    0.71    --  -80.00 -74.00 -73.36   52
 15  \w    -77.00 -48.00   0.50    0.71    --  -84.00 -68.00   2.47   58
 16  \w   -151.00-112.00   0.50    0.71    --  -84.00 -68.00   2.47   78
 17  \w   -170.00-138.00   0.50    0.71    --  -88.00 -73.00 -23.01   64
 18  \w   -113.00 -87.00   0.50    0.71    --  -88.00 -60.00-152.22   52
 19  \w   -140.00 -54.00   0.50    0.71    --  -88.00 -61.00-120.01  172
 20  \w   -121.00 -61.00   0.50    0.71    --  -88.00 -63.00 108.81  120
 21  \w   -169.00 -50.00   0.50    0.71    --  -88.00 -75.00 -36.39  238
 22  \w   -176.00-146.00   0.50    0.71    --  -88.00 -61.00-120.01   60
 23  \w    -83.00 -50.00   0.50    0.71    --  -88.00 -73.00 -23.01   66
 24  \w   -131.00 -86.00   0.50    0.71    --  -88.00 -73.00 -23.01   90
 25  \w    -81.00 -54.00   0.50    0.71    --  -88.00 -60.00-152.22   54
 26  \w    -97.00 -60.00   0.50    0.71    --  -92.00 -57.00-170.22   74
 27  \w   -181.00-103.00   0.50    0.71    --  -92.00 -57.00-170.22  156
 28  \w   -185.00 -62.00   0.50    0.71    --  -96.70 -57.00 120.00  246
 29  \w   -128.00 -59.00   0.50    0.71    --  -96.70  75.00-180.00  138
 30  \w   -132.00 -46.00   0.50    0.71    --  -96.70  75.00 -30.00  172
 31  \w   -185.00 -64.00   0.50    0.71    --  -96.70 -57.00  30.00  242
 32  \w   -181.00 -60.00   0.50    0.71    --  -96.70 -75.00 -68.24  242
 33  \w    -67.00 -42.00   0.50    0.71    --  -96.70  75.00  90.00   50
 34  \w   -107.00 -78.00   0.50    0.71    --  -96.70  75.00  90.00   58
 35  \w    -53.00  -7.00   0.50    0.71    --  -96.70  75.00 -90.00   92
 36  \w   -132.00 -62.00   0.50    0.71    --  -96.70  75.00 -90.00  140
 37  \w   -131.00 -13.00   0.50    0.71    --  -96.70  75.00  30.00  236
 38  \w   -105.00 -57.00   0.50    0.71    --  -96.70 -75.00-180.00   96
 39  \w   -150.00-109.00   0.50    0.71    --  -96.70 -75.00-180.00   82
 40  \w   -179.00 -62.00   0.50    0.71    --  -96.70 -56.00  53.97  234
;
_diffrn_measurement_device 'AFC12 (Right): Kappa 3 circle'
_diffrn_measurement_device_type 'Rigaku XtaLAB P200'
_diffrn_measurement_method 'profile data from \w-scans and \phi-scans'
_diffrn_measurement_specimen_support 'Mitegen 50um'
_diffrn_orient_matrix_type 'CrysAlisPro convention (1999,Acta A55,543-557)'
_diffrn_orient_matrix_UB_11 0.0031882000
_diffrn_orient_matrix_UB_12 0.0340235000
_diffrn_orient_matrix_UB_13 -0.1269770000
_diffrn_orient_matrix_UB_21 -0.0396119000
_diffrn_orient_matrix_UB_22 -0.1347192000
_diffrn_orient_matrix_UB_23 -0.0095352000
_diffrn_orient_matrix_UB_31 -0.3025051000
_diffrn_orient_matrix_UB_32 0.0390936000
_diffrn_orient_matrix_UB_33 0.0026470000
_diffrn_radiation_collimation 0.3
_diffrn_radiation_monochromator 'VariMax VHF'
_diffrn_radiation_probe x-ray
_diffrn_radiation_type CuK\a
_diffrn_radiation_wavelength 1.54184
_diffrn_reflns_av_R_equivalents 0.0382
_diffrn_reflns_av_unetI/netI 0.0297
_diffrn_reflns_Laue_measured_fraction_full 0.994
_diffrn_reflns_Laue_measured_fraction_max 0.994
_diffrn_reflns_limit_h_max 5
_diffrn_reflns_limit_h_min -5
_diffrn_reflns_limit_k_max 12
_diffrn_reflns_limit_k_min -12
_diffrn_reflns_limit_l_max 14
_diffrn_reflns_limit_l_min -14
_diffrn_reflns_number 11194
_diffrn_reflns_point_group_measured_fraction_full 0.994
_diffrn_reflns_point_group_measured_fraction_max 0.994
_diffrn_reflns_theta_full 64.995
_diffrn_reflns_theta_max 64.995
_diffrn_reflns_theta_min 3.654
_diffrn_source 'Rotating Anode'
_diffrn_source_current 30.0
_diffrn_source_power 1.2
_diffrn_source_target Cu
_diffrn_source_type 'Rigaku MicroMax-007HF'
_diffrn_source_voltage 40.0
_exptl_absorpt_coefficient_mu 2.566
_exptl_absorpt_correction_T_max 1.00000
_exptl_absorpt_correction_T_min 0.75601
_exptl_absorpt_correction_type multi-scan
_exptl_absorpt_process_details
;
CrysAlisPro 1.171.39.46 (Rigaku Oxford Diffraction, 2018)
Empirical absorption correction using spherical harmonics,
 implemented in SCALE3 ABSPACK scaling algorithm.
;
_exptl_crystal_colour colourless
_exptl_crystal_colour_primary colourless
_exptl_crystal_density_diffrn 1.381
_exptl_crystal_description needle
_exptl_crystal_F_000 288
_exptl_crystal_size_max 0.08
_exptl_crystal_size_mid 0.03
_exptl_crystal_size_min 0.03
_refine_diff_density_max 1.295
_refine_diff_density_min -0.491
_refine_diff_density_rms 0.064
_refine_ls_extinction_method none
_refine_ls_goodness_of_fit_ref 1.083
_refine_ls_hydrogen_treatment constr
_refine_ls_matrix_type full
_refine_ls_number_parameters 172
_refine_ls_number_reflns 2248
_refine_ls_number_restraints 0
_refine_ls_restrained_S_all 1.083
_refine_ls_R_factor_all 0.0800
_refine_ls_R_factor_gt 0.0737
_refine_ls_shift/su_max 0.000
_refine_ls_shift/su_mean 0.000
_refine_ls_structure_factor_coef Fsqd
_refine_ls_weighting_details 'w=1/[\s^2^(Fo^2^)+(0.1149P)^2^+0.5755P] where P=(Fo^2^+2Fc^2^)/3'
_refine_ls_weighting_scheme calc
_refine_ls_wR_factor_gt 0.2100
_refine_ls_wR_factor_ref 0.2170
_reflns_Friedel_coverage 0.000
_reflns_number_gt 1934
_reflns_number_total 2248
_reflns_threshold_expression 'I > 2\s(I)'
_cod_data_source_file d5ob00874c2.cif
_cod_data_source_block liangxinan-lxa-20200622-250k
_cod_depositor_comments 'Adding full bibliography for 7160608.cif.'
_cod_database_code 7160608
_shelx_shelxl_version_number 2016/6
_chemical_oxdiff_formula 'H C N O F'
_shelx_space_group_comment
;
The symmetry employed for this shelxl refinement is uniquely defined
by the following loop, which should always be used as a source of
symmetry information in preference to the above space-group names.
They are only intended as comments.
;
_shelx_estimated_absorpt_t_max 0.927
_shelx_estimated_absorpt_t_min 0.821
_reflns_odcompleteness_completeness 99.46
_reflns_odcompleteness_iscentric 1
_reflns_odcompleteness_theta 61.08
_olex2_refinement_description
;
1. Fixed Uiso
 At 1.2 times of:
  All C(H) groups, All C(H,H) groups, All N(H) groups
2.a Ternary CH refined with riding coordinates:
 C9(H9)
2.b Secondary CH2 refined with riding coordinates:
 C8(H8A,H8B)
2.c Aromatic/amide H refined with riding coordinates:
 N1(H1), C3(H3), C5(H5), C7(H7), C4(H4), C14(H14), C15(H15), C6(H6), C11(H11),
 C12(H12)
;
_olex2_submission_special_instructions 'No special instructions were received'
_oxdiff_exptl_absorpt_empirical_details
;
Empirical correction (ABSPACK) includes:
- Absorption correction using spherical harmonics
- Frame scaling
;
_oxdiff_exptl_absorpt_empirical_full_max 1.358
_oxdiff_exptl_absorpt_empirical_full_min 0.733

loop_
_space_group_symop_operation_xyz
'x, y, z'
'-x, -y, -z'

loop_
_atom_site_label
_atom_site_type_symbol
_atom_site_fract_x
_atom_site_fract_y
_atom_site_fract_z
_atom_site_U_iso_or_equiv
_atom_site_adp_type
_atom_site_occupancy
_atom_site_site_symmetry_order
_atom_site_calc_flag
_atom_site_refinement_flags_posn
_atom_site_refinement_flags_adp
_atom_site_refinement_flags_occupancy
_atom_site_disorder_assembly
_atom_site_disorder_group
Cl1 Cl 0.9724(2) 0.66280(8) 0.78501(9) 0.0734(4) Uani 1 1 d . . . . .
O1 O 0.3702(5) 0.6769(3) 0.5115(2) 0.0720(8) Uani 1 1 d . . . . .
F1 F 0.7962(8) 0.1058(3) 1.0186(3) 0.1215(12) Uani 1 1 d . . . . .
N1 N 0.8020(6) 0.6700(3) 0.5421(3) 0.0606(8) Uani 1 1 d . . . . .
H1 H 0.940173 0.706585 0.528115 0.073 Uiso 1 1 calc R . . . .
C1 C 0.5750(7) 0.7243(3) 0.4926(3) 0.0549(8) Uani 1 1 d . . . . .
C2 C 0.5837(6) 0.8422(3) 0.4128(3) 0.0533(8) Uani 1 1 d . . . . .
C3 C 0.7544(9) 0.9258(4) 0.4237(4) 0.0718(11) Uani 1 1 d . . . . .
H3 H 0.876341 0.906928 0.480258 0.086 Uiso 1 1 calc R . . . .
C5 C 0.5740(10) 1.0647(4) 0.2664(4) 0.0791(13) Uani 1 1 d . . . . .
H5 H 0.569680 1.139343 0.217236 0.095 Uiso 1 1 calc R . . . .
C8 C 0.8251(11) 0.5526(4) 0.6181(4) 0.0803(12) Uani 1 1 d . . . . .
H8A H 0.706964 0.500642 0.594726 0.096 Uiso 1 1 calc R . . . .
H8B H 1.004400 0.509510 0.612374 0.096 Uiso 1 1 calc R . . . .
C7 C 0.4112(9) 0.8704(4) 0.3269(4) 0.0771(11) Uani 1 1 d . . . . .
H7 H 0.295985 0.814872 0.317580 0.092 Uiso 1 1 calc R . . . .
C4 C 0.7457(10) 1.0376(4) 0.3511(4) 0.0816(12) Uani 1 1 d . . . . .
H4 H 0.858094 1.094347 0.360499 0.098 Uiso 1 1 calc R . . . .
C13 C 0.8015(10) 0.2154(4) 0.9485(4) 0.0805(12) Uani 1 1 d . . . . .
C10 C 0.7920(11) 0.4370(4) 0.8096(4) 0.0823(13) Uani 1 1 d . . . . .
C14 C 1.0029(11) 0.2238(4) 0.8742(4) 0.0866(13) Uani 1 1 d . . . . .
H14 H 1.136152 0.156595 0.869959 0.104 Uiso 1 1 calc R . . . .
C15 C 1.0026(11) 0.3386(5) 0.8032(4) 0.0893(14) Uani 1 1 d . . . . .
H15 H 1.140669 0.349736 0.752200 0.107 Uiso 1 1 calc R . . . .
C6 C 0.4083(11) 0.9820(5) 0.2538(4) 0.0905(14) Uani 1 1 d . . . . .
H6 H 0.291445 1.000284 0.195469 0.109 Uiso 1 1 calc R . . . .
C9 C 0.7661(10) 0.5630(4) 0.7327(4) 0.0816(12) Uani 1 1 d . . . . .
H9 H 0.581645 0.602579 0.737651 0.098 Uiso 1 1 calc R . . . .
C11 C 0.5969(12) 0.4205(4) 0.8855(4) 0.0892(14) Uani 1 1 d . . . . .
H11 H 0.458522 0.485279 0.890383 0.107 Uiso 1 1 calc R . . . .
C12 C 0.5999(11) 0.3101(5) 0.9552(4) 0.0911(14) Uani 1 1 d . . . . .
H12 H 0.464014 0.299497 1.007415 0.109 Uiso 1 1 calc R . . . .

loop_
_atom_site_aniso_label
_atom_site_aniso_U_11
_atom_site_aniso_U_22
_atom_site_aniso_U_33
_atom_site_aniso_U_23
_atom_site_aniso_U_13
_atom_site_aniso_U_12
Cl1 0.0751(7) 0.0539(6) 0.0936(8) -0.0159(5) -0.0146(5) -0.0089(4)
O1 0.0520(15) 0.0685(16) 0.098(2) -0.0106(14) 0.0026(13) -0.0208(12)
F1 0.165(3) 0.0737(18) 0.101(2) 0.0270(15) 0.026(2) 0.0096(18)
N1 0.0538(17) 0.0511(16) 0.0745(19) 0.0037(13) -0.0094(14) -0.0128(13)
C1 0.0481(19) 0.0517(18) 0.066(2) -0.0127(15) 0.0036(15) -0.0102(14)
C2 0.0437(17) 0.0522(18) 0.0614(19) -0.0091(15) 0.0029(14) 0.0006(13)
C3 0.072(3) 0.062(2) 0.080(3) 0.0023(19) -0.012(2) -0.0164(19)
C5 0.084(3) 0.062(2) 0.077(3) 0.004(2) 0.012(2) 0.012(2)
C8 0.107(3) 0.057(2) 0.077(3) 0.0048(19) -0.024(2) -0.025(2)
C7 0.066(2) 0.083(3) 0.081(3) -0.007(2) -0.015(2) -0.009(2)
C4 0.091(3) 0.056(2) 0.095(3) 0.000(2) -0.002(2) -0.014(2)
C13 0.106(3) 0.057(2) 0.070(2) 0.0073(19) -0.003(2) -0.004(2)
C10 0.122(4) 0.045(2) 0.080(3) -0.0054(18) -0.034(3) -0.010(2)
C14 0.099(3) 0.066(3) 0.085(3) 0.001(2) 0.000(3) 0.003(2)
C15 0.103(4) 0.091(3) 0.075(3) 0.000(2) 0.001(2) -0.032(3)
C6 0.089(3) 0.093(3) 0.079(3) 0.006(2) -0.021(2) 0.006(3)
C9 0.089(3) 0.063(2) 0.092(3) -0.006(2) -0.011(2) -0.011(2)
C11 0.118(4) 0.067(3) 0.075(3) -0.004(2) -0.010(3) 0.006(3)
C12 0.104(4) 0.083(3) 0.077(3) -0.001(2) -0.003(2) 0.004(3)

loop_
_atom_type_symbol
_atom_type_description
_atom_type_scat_dispersion_real
_atom_type_scat_dispersion_imag
_atom_type_scat_source
C C 0.0181 0.0091 'International Tables Vol C Tables 4.2.6.8 and 6.1.1.4'
H H 0.0000 0.0000 'International Tables Vol C Tables 4.2.6.8 and 6.1.1.4'
Cl Cl 0.3639 0.7018 'International Tables Vol C Tables 4.2.6.8 and 6.1.1.4'
F F 0.0727 0.0534 'International Tables Vol C Tables 4.2.6.8 and 6.1.1.4'
N N 0.0311 0.0180 'International Tables Vol C Tables 4.2.6.8 and 6.1.1.4'
O O 0.0492 0.0322 'International Tables Vol C Tables 4.2.6.8 and 6.1.1.4'

loop_
_geom_angle_atom_site_label_1
_geom_angle_atom_site_label_2
_geom_angle_atom_site_label_3
_geom_angle
_geom_angle_site_symmetry_1
_geom_angle_site_symmetry_3
_geom_angle_publ_flag
C1 N1 H1 118.4 . . ?
C1 N1 C8 123.1(3) . . ?
C8 N1 H1 118.4 . . ?
O1 C1 N1 121.0(3) . . ?
O1 C1 C2 121.9(3) . . ?
N1 C1 C2 117.2(3) . . ?
C3 C2 C1 122.5(3) . . ?
C7 C2 C1 118.8(3) . . ?
C7 C2 C3 118.6(4) . . ?
C2 C3 H3 119.7 . . ?
C2 C3 C4 120.5(4) . . ?
C4 C3 H3 119.7 . . ?
C4 C5 H5 120.2 . . ?
C4 C5 C6 119.6(4) . . ?
C6 C5 H5 120.2 . . ?
N1 C8 H8A 108.4 . . ?
N1 C8 H8B 108.4 . . ?
H8A C8 H8B 107.4 . . ?
C9 C8 N1 115.6(4) . . ?
C9 C8 H8A 108.4 . . ?
C9 C8 H8B 108.4 . . ?
C2 C7 H7 120.0 . . ?
C2 C7 C6 120.0(4) . . ?
C6 C7 H7 120.0 . . ?
C3 C4 H4 119.8 . . ?
C5 C4 C3 120.3(4) . . ?
C5 C4 H4 119.8 . . ?
C14 C13 F1 118.5(4) . . ?
C14 C13 C12 123.2(4) . . ?
C12 C13 F1 118.2(4) . . ?
C15 C10 C9 123.9(5) . . ?
C11 C10 C15 119.4(4) . . ?
C11 C10 C9 116.7(4) . . ?
C13 C14 H14 121.5 . . ?
C13 C14 C15 117.0(5) . . ?
C15 C14 H14 121.5 . . ?
C10 C15 H15 120.1 . . ?
C14 C15 C10 119.8(5) . . ?
C14 C15 H15 120.1 . . ?
C5 C6 C7 120.9(4) . . ?
C5 C6 H6 119.5 . . ?
C7 C6 H6 119.5 . . ?
Cl1 C9 H9 107.4 . . ?
C8 C9 Cl1 112.2(3) . . ?
C8 C9 C10 113.8(4) . . ?
C8 C9 H9 107.4 . . ?
C10 C9 Cl1 108.4(3) . . ?
C10 C9 H9 107.4 . . ?
C10 C11 H11 119.7 . . ?
C10 C11 C12 120.7(5) . . ?
C12 C11 H11 119.7 . . ?
C13 C12 C11 119.9(5) . . ?
C13 C12 H12 120.1 . . ?
C11 C12 H12 120.1 . . ?

loop_
_geom_bond_atom_site_label_1
_geom_bond_atom_site_label_2
_geom_bond_distance
_geom_bond_site_symmetry_2
_geom_bond_publ_flag
Cl1 C9 1.831(5) . ?
O1 C1 1.232(4) . ?
F1 C13 1.358(5) . ?
N1 H1 0.8600 . ?
N1 C1 1.344(5) . ?
N1 C8 1.450(5) . ?
C1 C2 1.490(5) . ?
C2 C3 1.380(5) . ?
C2 C7 1.371(5) . ?
C3 H3 0.9300 . ?
C3 C4 1.385(6) . ?
C5 H5 0.9300 . ?
C5 C4 1.357(7) . ?
C5 C6 1.358(7) . ?
C8 H8A 0.9700 . ?
C8 H8B 0.9700 . ?
C8 C9 1.444(7) . ?
C7 H7 0.9300 . ?
C7 C6 1.388(6) . ?
C4 H4 0.9300 . ?
C13 C14 1.347(7) . ?
C13 C12 1.356(7) . ?
C10 C15 1.412(8) . ?
C10 C9 1.527(6) . ?
C10 C11 1.344(7) . ?
C14 H14 0.9300 . ?
C14 C15 1.405(6) . ?
C15 H15 0.9300 . ?
C6 H6 0.9300 . ?
C9 H9 0.9800 . ?
C11 H11 0.9300 . ?
C11 C12 1.358(6) . ?
C12 H12 0.9300 . ?
